data_4038498
loop_
_publ_author_name
'Zhu, Lifan'
'Guo, Hongyu'
'Feng, Xiujuan'
'Yamamoto, Yoshinori'
'Bao, Ming'

_publ_section_title
;
 Copper-Catalyzed One-Pot Synthesis of 1,3-Enynes from
 2-Chloro-<i>N</i>-(quinolin-8-yl)acetamides and Terminal Alkynes.
;
_journal_issue 13
_journal_name_full 'The Journal of organic chemistry'
_journal_page_first 8740
_journal_page_last 8748
_journal_paper_doi 10.1021/acs.joc.0c01102
_journal_volume 85
_journal_year 2020
_chemical_formula_moiety 'C29 H18 F6 N2 O'
_chemical_formula_sum 'C29 H18 F6 N2 O'
_chemical_formula_weight 524.45
_space_group_crystal_system monoclinic
_space_group_IT_number 14
_space_group_name_Hall '-P 2ybc'
_space_group_name_H-M_alt 'P 1 21/c 1'
_atom_sites_solution_hydrogens geom
_atom_sites_solution_primary dual
_audit_creation_date 2019-07-13
_audit_creation_method
;
Olex2 1.2
(compiled 2018.05.29 svn.r3508 for OlexSys, GUI svn.r5506)
;
_cell_angle_alpha 90
_cell_angle_beta 99.769(3)
_cell_angle_gamma 90
_cell_formula_units_Z 4
_cell_length_a 16.5939(6)
_cell_length_b 13.7390(6)
_cell_length_c 10.8510(4)
_cell_measurement_reflns_used 2233
_cell_measurement_temperature 273(2)
_cell_measurement_theta_max 22.52
_cell_measurement_theta_min 2.41
_cell_volume 2437.98(17)
_computing_cell_refinement 'SAINT V8.32B (?, 2016)'
_computing_data_reduction 'SAINT V8.32B (?, 2016)'
_computing_molecular_graphics 'Olex2 (Dolomanov et al., 2009)'
_computing_publication_material 'Olex2 (Dolomanov et al., 2009)'
_computing_structure_refinement 'ShelXL (Sheldrick, 2015)'
_computing_structure_solution 'ShelXT (Sheldrick, 2015)'
_diffrn_ambient_temperature 273.15
_diffrn_measured_fraction_theta_full 0.978
_diffrn_measured_fraction_theta_max 0.960
_diffrn_measurement_device_type 'CCD area detector'
_diffrn_measurement_method 'phi and omega scans'
_diffrn_radiation_monochromator graphite
_diffrn_radiation_type MoK\a
_diffrn_radiation_wavelength 0.71073
_diffrn_reflns_av_R_equivalents 0.0301
_diffrn_reflns_av_unetI/netI 0.0446
_diffrn_reflns_Laue_measured_fraction_full 0.978
_diffrn_reflns_Laue_measured_fraction_max 0.960
_diffrn_reflns_limit_h_max 21
_diffrn_reflns_limit_h_min -19
_diffrn_reflns_limit_k_max 17
_diffrn_reflns_limit_k_min -17
_diffrn_reflns_limit_l_max 14
_diffrn_reflns_limit_l_min -13
_diffrn_reflns_number 12577
_diffrn_reflns_point_group_measured_fraction_full 0.978
_diffrn_reflns_point_group_measured_fraction_max 0.960
_diffrn_reflns_theta_full 25.242
_diffrn_reflns_theta_max 27.479
_diffrn_reflns_theta_min 1.936
_exptl_absorpt_coefficient_mu 0.119
_exptl_absorpt_correction_T_max 0.7456
_exptl_absorpt_correction_T_min 0.6574
_exptl_absorpt_correction_type multi-scan
_exptl_absorpt_process_details
;
SADABS-2012/1 (Bruker,2012) was used for absorption correction.
wR2(int) was 0.0676 before and 0.0391 after correction.
The Ratio of minimum to maximum transmission is 0.8817.
The \l/2 correction factor is 0.0015.
;
_exptl_crystal_colour 'clear whiteish colourless'
_exptl_crystal_colour_lustre clear
_exptl_crystal_colour_modifier whiteish
_exptl_crystal_colour_primary colourless
_exptl_crystal_density_diffrn 1.429
_exptl_crystal_description block
_exptl_crystal_F_000 1072
_exptl_crystal_size_max 0.3
_exptl_crystal_size_mid 0.2
_exptl_crystal_size_min 0.2
_refine_diff_density_max 0.522
_refine_diff_density_min -0.385
_refine_diff_density_rms 0.068
_refine_ls_extinction_method none
_refine_ls_goodness_of_fit_ref 1.059
_refine_ls_hydrogen_treatment constr
_refine_ls_matrix_type full
_refine_ls_number_parameters 343
_refine_ls_number_reflns 5361
_refine_ls_number_restraints 0
_refine_ls_restrained_S_all 1.059
_refine_ls_R_factor_all 0.1223
_refine_ls_R_factor_gt 0.0667
_refine_ls_shift/su_max 0.000
_refine_ls_shift/su_mean 0.000
_refine_ls_structure_factor_coef Fsqd
_refine_ls_weighting_details 'w=1/[\s^2^(Fo^2^)+(0.0985P)^2^+0.5709P] where P=(Fo^2^+2Fc^2^)/3'
_refine_ls_weighting_scheme calc
_refine_ls_wR_factor_gt 0.1783
_refine_ls_wR_factor_ref 0.2170
_reflns_Friedel_coverage 0.000
_reflns_number_gt 2820
_reflns_number_total 5361
_reflns_threshold_expression 'I > 2\s(I)'
_cod_data_source_file jo0c01102_si_002.cif
_cod_data_source_block 1
_cod_depositor_comments 'Adding full bibliography for 4038498.cif.'
_cod_database_code 4038498
_shelx_shelxl_version_number 2016/6
_shelx_space_group_comment
;
The symmetry employed for this shelxl refinement is uniquely defined
by the following loop, which should always be used as a source of
symmetry information in preference to the above space-group names.
They are only intended as comments.
;
_shelx_estimated_absorpt_t_max 0.977
_shelx_estimated_absorpt_t_min 0.965
_olex2_refinement_description
;
1. Fixed Uiso
 At 1.2 times of:
  All C(H) groups, All C(H,H) groups, All N(H) groups
2.a Secondary CH2 refined with riding coordinates:
 C00E(H00A,H00B)
2.b Aromatic/amide H refined with riding coordinates:
 N001(H001), C00I(H00I), C00M(H00M), C00N(H00N), C00O(H00O), C00P(H00P),
 C00R(H00R), C00S(H00S), C00T(H00T), C00U(H00U), C00V(H00V), C00W(H00W),
 C00Y(H00Y), C00Z(H00Z), C010(H010), C012(H012)
;
_olex2_submission_special_instructions 'No special instructions were received'

loop_
_space_group_symop_operation_xyz
'x, y, z'
'-x, y+1/2, -z+1/2'
'-x, -y, -z'
'x, -y-1/2, z-1/2'

loop_
_atom_site_label
_atom_site_type_symbol
_atom_site_fract_x
_atom_site_fract_y
_atom_site_fract_z
_atom_site_U_iso_or_equiv
_atom_site_adp_type
_atom_site_occupancy
_atom_site_site_symmetry_order
_atom_site_calc_flag
_atom_site_refinement_flags_posn
_atom_site_refinement_flags_adp
_atom_site_refinement_flags_occupancy
_atom_site_disorder_assembly
_atom_site_disorder_group
N001 N 0.40580(13) 0.39614(17) 0.2458(2) 0.0551(6) Uani 1 1 d . . . . .
H001 H 0.380579 0.364526 0.296167 0.066 Uiso 1 1 calc R . . . .
F002 F 0.12660(14) 0.33212(19) 0.9177(2) 0.1108(9) Uani 1 1 d . . . . .
O003 O 0.52838(13) 0.4080(2) 0.1821(2) 0.0868(8) Uani 1 1 d . . . . .
F004 F 0.09841(14) 0.46286(19) 0.8248(3) 0.1199(9) Uani 1 1 d . . . . .
N005 N 0.24733(14) 0.40558(18) 0.2620(2) 0.0614(7) Uani 1 1 d . . . . .
F006 F 0.92931(14) 0.3268(2) 0.2834(3) 0.1280(11) Uani 1 1 d . . . . .
F007 F 0.96995(15) 0.2644(2) 0.4609(3) 0.1406(12) Uani 1 1 d . . . . .
F008 F 0.05534(14) 0.3310(3) 0.7380(3) 0.1463(13) Uani 1 1 d . . . . .
F009 F 0.97793(14) 0.4126(2) 0.4340(3) 0.1433(12) Uani 1 1 d . . . . .
C00A C 0.27451(16) 0.4678(2) 0.1800(3) 0.0507(7) Uani 1 1 d . . . . .
C00B C 0.35895(16) 0.4647(2) 0.1695(3) 0.0514(7) Uani 1 1 d . . . . .
C00C C 0.69127(16) 0.3668(2) 0.5005(3) 0.0516(7) Uani 1 1 d . . . . .
C00D C 0.48582(17) 0.3730(2) 0.2509(3) 0.0573(7) Uani 1 1 d . . . . .
C00E C 0.51919(16) 0.2993(2) 0.3515(3) 0.0552(7) Uani 1 1 d . . . . .
H00A H 0.479626 0.247355 0.351588 0.066 Uiso 1 1 calc R . . . .
H00B H 0.568900 0.270913 0.331404 0.066 Uiso 1 1 calc R . . . .
C00F C 0.19493(16) 0.3643(2) 0.7501(3) 0.0537(7) Uani 1 1 d . . . . .
C00G C 0.53749(16) 0.3439(2) 0.4806(3) 0.0521(7) Uani 1 1 d . . . . .
C00H C 0.33676(16) 0.3579(2) 0.6477(3) 0.0555(7) Uani 1 1 d . . . . .
C00I C 0.26863(17) 0.3893(2) 0.8209(3) 0.0586(8) Uani 1 1 d . . . . .
H00I H 0.270813 0.408009 0.903758 0.070 Uiso 1 1 calc R . . . .
C00J C 0.22241(18) 0.5352(2) 0.1072(3) 0.0564(7) Uani 1 1 d . . . . .
C00K C 0.84671(16) 0.3512(2) 0.4375(3) 0.0563(7) Uani 1 1 d . . . . .
C00L C 0.46839(17) 0.3518(2) 0.5435(3) 0.0582(8) Uani 1 1 d . . . . .
C00M C 0.33915(17) 0.3871(2) 0.7706(3) 0.0579(8) Uani 1 1 d . . . . .
H00M H 0.388599 0.405104 0.819060 0.070 Uiso 1 1 calc R . . . .
C00N C 0.38865(18) 0.5271(2) 0.0892(3) 0.0595(8) Uani 1 1 d . . . . .
H00N H 0.443530 0.524577 0.081212 0.071 Uiso 1 1 calc R . . . .
C00O C 0.70302(17) 0.3793(2) 0.3779(3) 0.0613(8) Uani 1 1 d . . . . .
H00O H 0.658542 0.393393 0.315961 0.074 Uiso 1 1 calc R . . . .
C00P C 0.61132(17) 0.3711(2) 0.5412(3) 0.0576(7) Uani 1 1 d . . . . .
H00P H 0.611974 0.396542 0.620786 0.069 Uiso 1 1 calc R . . . .
C00Q C 0.40885(18) 0.3547(2) 0.5914(3) 0.0609(8) Uani 1 1 d . . . . .
C00R C 0.76013(18) 0.3501(2) 0.5913(3) 0.0617(8) Uani 1 1 d . . . . .
H00R H 0.754161 0.344143 0.674653 0.074 Uiso 1 1 calc R . . . .
C00S C 0.77992(17) 0.3711(2) 0.3468(3) 0.0641(8) Uani 1 1 d . . . . .
H00S H 0.786807 0.379104 0.264145 0.077 Uiso 1 1 calc R . . . .
C00T C 0.3363(2) 0.5947(2) 0.0192(3) 0.0685(9) Uani 1 1 d . . . . .
H00T H 0.357314 0.637002 -0.034344 0.082 Uiso 1 1 calc R . . . .
C00U C 0.13922(19) 0.5340(3) 0.1200(3) 0.0693(9) Uani 1 1 d . . . . .
H00U H 0.102542 0.576350 0.072902 0.083 Uiso 1 1 calc R . . . .
C00V C 0.83687(18) 0.3423(2) 0.5596(3) 0.0635(8) Uani 1 1 d . . . . .
H00V H 0.882039 0.330868 0.621322 0.076 Uiso 1 1 calc R . . . .
C00W C 0.2555(2) 0.5996(2) 0.0278(3) 0.0678(9) Uani 1 1 d . . . . .
H00W H 0.222111 0.645579 -0.018623 0.081 Uiso 1 1 calc R . . . .
C00X C 0.1186(2) 0.3703(3) 0.8048(3) 0.0704(9) Uani 1 1 d . . . . .
C00Y C 0.26227(19) 0.3310(3) 0.5777(3) 0.0755(10) Uani 1 1 d . . . . .
H00Y H 0.259937 0.310314 0.495548 0.091 Uiso 1 1 calc R . . . .
C00Z C 0.16927(19) 0.4095(3) 0.2697(3) 0.0743(10) Uani 1 1 d . . . . .
H00Z H 0.150296 0.367702 0.325745 0.089 Uiso 1 1 calc R . . . .
C010 C 0.1128(2) 0.4717(3) 0.2001(4) 0.0780(10) Uani 1 1 d . . . . .
H010 H 0.058047 0.470166 0.208762 0.094 Uiso 1 1 calc R . . . .
C011 C 0.92950(19) 0.3399(3) 0.4034(4) 0.0737(10) Uani 1 1 d . . . . .
C012 C 0.19172(19) 0.3345(3) 0.6286(3) 0.0747(10) Uani 1 1 d . . . . .
H012 H 0.141986 0.316797 0.580654 0.090 Uiso 1 1 calc R . . . .

loop_
_atom_site_aniso_label
_atom_site_aniso_U_11
_atom_site_aniso_U_22
_atom_site_aniso_U_33
_atom_site_aniso_U_23
_atom_site_aniso_U_13
_atom_site_aniso_U_12
N001 0.0422(13) 0.0651(15) 0.0606(15) 0.0103(12) 0.0158(10) 0.0007(10)
F002 0.0929(16) 0.157(2) 0.0953(18) 0.0379(15) 0.0528(13) 0.0143(14)
O003 0.0464(12) 0.134(2) 0.0839(18) 0.0366(15) 0.0219(11) 0.0017(12)
F004 0.0912(17) 0.116(2) 0.168(3) 0.0116(17) 0.0653(16) 0.0327(14)
N005 0.0512(14) 0.0708(16) 0.0655(17) 0.0108(13) 0.0192(12) 0.0041(11)
F006 0.0667(14) 0.214(3) 0.109(2) -0.0404(19) 0.0312(13) 0.0078(15)
F007 0.0806(16) 0.156(3) 0.197(3) 0.049(2) 0.0582(18) 0.0523(17)
F008 0.0590(14) 0.277(4) 0.109(2) -0.058(2) 0.0335(13) -0.0602(18)
F009 0.0735(16) 0.154(2) 0.213(3) -0.067(2) 0.0553(17) -0.0542(16)
C00A 0.0475(15) 0.0538(16) 0.0521(17) -0.0075(13) 0.0119(12) 0.0012(12)
C00B 0.0484(15) 0.0545(16) 0.0516(17) -0.0053(13) 0.0091(12) -0.0027(12)
C00C 0.0438(15) 0.0499(15) 0.0608(19) -0.0092(13) 0.0081(13) -0.0012(11)
C00D 0.0436(16) 0.0718(19) 0.0575(18) -0.0021(15) 0.0116(13) -0.0035(13)
C00E 0.0422(15) 0.0598(17) 0.065(2) -0.0002(14) 0.0133(13) 0.0028(12)
C00F 0.0468(16) 0.0632(17) 0.0540(18) 0.0018(14) 0.0169(13) -0.0013(12)
C00G 0.0441(15) 0.0557(17) 0.0587(18) 0.0033(13) 0.0152(12) 0.0058(12)
C00H 0.0452(16) 0.0638(18) 0.0602(19) 0.0063(14) 0.0163(13) 0.0042(13)
C00I 0.0530(17) 0.0692(19) 0.0552(19) -0.0097(14) 0.0136(14) 0.0009(13)
C00J 0.0631(18) 0.0557(17) 0.0504(18) -0.0061(14) 0.0097(13) 0.0079(14)
C00K 0.0426(15) 0.0551(17) 0.071(2) -0.0051(14) 0.0109(13) -0.0031(12)
C00L 0.0502(17) 0.0649(19) 0.062(2) 0.0051(14) 0.0159(14) 0.0051(13)
C00M 0.0432(15) 0.0673(19) 0.063(2) -0.0072(15) 0.0089(13) -0.0007(13)
C00N 0.0562(17) 0.0655(19) 0.058(2) -0.0011(15) 0.0127(14) -0.0103(14)
C00O 0.0438(16) 0.074(2) 0.066(2) 0.0119(15) 0.0071(13) 0.0003(13)
C00P 0.0507(17) 0.0664(18) 0.0567(18) -0.0072(14) 0.0120(13) 0.0036(13)
C00Q 0.0524(18) 0.070(2) 0.063(2) 0.0069(15) 0.0176(14) 0.0038(14)
C00R 0.0546(18) 0.074(2) 0.0541(19) -0.0115(15) 0.0035(13) 0.0018(14)
C00S 0.0461(17) 0.084(2) 0.063(2) 0.0099(16) 0.0105(14) -0.0039(14)
C00T 0.082(2) 0.062(2) 0.063(2) 0.0063(16) 0.0153(17) -0.0072(16)
C00U 0.0575(19) 0.080(2) 0.068(2) -0.0047(18) 0.0047(15) 0.0202(16)
C00V 0.0457(17) 0.074(2) 0.067(2) -0.0123(16) -0.0020(14) 0.0039(14)
C00W 0.081(2) 0.0573(19) 0.063(2) 0.0042(15) 0.0077(17) 0.0141(16)
C00X 0.0529(19) 0.093(3) 0.069(2) 0.0026(19) 0.0216(16) 0.0003(17)
C00Y 0.058(2) 0.122(3) 0.050(2) -0.0060(18) 0.0174(15) -0.0069(18)
C00Z 0.0545(19) 0.089(2) 0.085(3) 0.0134(19) 0.0267(17) 0.0057(16)
C010 0.0499(18) 0.099(3) 0.088(3) -0.001(2) 0.0201(17) 0.0111(17)
C011 0.0470(18) 0.085(2) 0.089(3) -0.011(2) 0.0125(17) 0.0037(17)
C012 0.0485(18) 0.117(3) 0.059(2) -0.0094(19) 0.0093(14) -0.0118(17)

loop_
_atom_type_symbol
_atom_type_description
_atom_type_scat_dispersion_real
_atom_type_scat_dispersion_imag
_atom_type_scat_source
C C 0.0033 0.0016 'International Tables Vol C Tables 4.2.6.8 and 6.1.1.4'
H H 0.0000 0.0000 'International Tables Vol C Tables 4.2.6.8 and 6.1.1.4'
N N 0.0061 0.0033 'International Tables Vol C Tables 4.2.6.8 and 6.1.1.4'
O O 0.0106 0.0060 'International Tables Vol C Tables 4.2.6.8 and 6.1.1.4'
F F 0.0171 0.0103 'International Tables Vol C Tables 4.2.6.8 and 6.1.1.4'

loop_
_geom_angle_atom_site_label_1
_geom_angle_atom_site_label_2
_geom_angle_atom_site_label_3
_geom_angle
_geom_angle_site_symmetry_1
_geom_angle_site_symmetry_3
_geom_angle_publ_flag
C00B N001 H001 115.7 . . ?
C00D N001 H001 115.7 . . ?
C00D N001 C00B 128.5(2) . . ?
C00Z N005 C00A 117.0(3) . . ?
N005 C00A C00B 118.1(3) . . ?
N005 C00A C00J 122.4(3) . . ?
C00J C00A C00B 119.5(3) . . ?
N001 C00B C00A 115.4(2) . . ?
C00N C00B N001 124.9(3) . . ?
C00N C00B C00A 119.7(3) . . ?
C00O C00C C00P 124.3(3) . . ?
C00O C00C C00R 117.8(3) . . ?
C00R C00C C00P 117.9(3) . . ?
N001 C00D C00E 114.8(2) . . ?
O003 C00D N001 123.4(3) . . ?
O003 C00D C00E 121.8(3) . . ?
C00D C00E H00A 109.0 . . ?
C00D C00E H00B 109.0 . . ?
H00A C00E H00B 107.8 . . ?
C00G C00E C00D 112.7(2) . . ?
C00G C00E H00A 109.0 . . ?
C00G C00E H00B 109.0 . . ?
C00I C00F C00X 120.0(3) . . ?
C00I C00F C012 119.8(3) . . ?
C012 C00F C00X 120.2(3) . . ?
C00L C00G C00E 114.9(2) . . ?
C00P C00G C00E 126.1(2) . . ?
C00P C00G C00L 118.9(3) . . ?
C00M C00H C00Q 121.9(3) . . ?
C00M C00H C00Y 118.8(3) . . ?
C00Y C00H C00Q 119.3(3) . . ?
C00F C00I H00I 119.6 . . ?
C00M C00I C00F 120.7(3) . . ?
C00M C00I H00I 119.6 . . ?
C00U C00J C00A 117.0(3) . . ?
C00W C00J C00A 119.2(3) . . ?
C00W C00J C00U 123.8(3) . . ?
C00S C00K C011 120.4(3) . . ?
C00V C00K C00S 119.7(3) . . ?
C00V C00K C011 119.9(3) . . ?
C00Q C00L C00G 176.5(3) . . ?
C00H C00M H00M 119.9 . . ?
C00I C00M C00H 120.1(3) . . ?
C00I C00M H00M 119.9 . . ?
C00B C00N H00N 119.9 . . ?
C00B C00N C00T 120.1(3) . . ?
C00T C00N H00N 119.9 . . ?
C00C C00O H00O 119.7 . . ?
C00S C00O C00C 120.7(3) . . ?
C00S C00O H00O 119.7 . . ?
C00C C00P H00P 115.2 . . ?
C00G C00P C00C 129.7(3) . . ?
C00G C00P H00P 115.2 . . ?
C00L C00Q C00H 179.4(4) . . ?
C00C C00R H00R 119.4 . . ?
C00V C00R C00C 121.1(3) . . ?
C00V C00R H00R 119.4 . . ?
C00K C00S H00S 119.8 . . ?
C00O C00S C00K 120.5(3) . . ?
C00O C00S H00S 119.8 . . ?
C00N C00T H00T 119.3 . . ?
C00W C00T C00N 121.4(3) . . ?
C00W C00T H00T 119.3 . . ?
C00J C00U H00U 119.9 . . ?
C010 C00U C00J 120.1(3) . . ?
C010 C00U H00U 119.9 . . ?
C00K C00V C00R 120.1(3) . . ?
C00K C00V H00V 119.9 . . ?
C00R C00V H00V 119.9 . . ?
C00J C00W H00W 120.0 . . ?
C00T C00W C00J 120.1(3) . . ?
C00T C00W H00W 120.0 . . ?
F002 C00X F004 102.4(3) . . ?
F002 C00X C00F 113.0(3) . . ?
F004 C00X C00F 111.7(3) . . ?
F008 C00X F002 107.5(3) . . ?
F008 C00X F004 106.6(3) . . ?
F008 C00X C00F 114.8(3) . . ?
C00H C00Y H00Y 119.7 . . ?
C012 C00Y C00H 120.7(3) . . ?
C012 C00Y H00Y 119.7 . . ?
N005 C00Z H00Z 117.6 . . ?
N005 C00Z C010 124.8(3) . . ?
C010 C00Z H00Z 117.6 . . ?
C00U C010 C00Z 118.6(3) . . ?
C00U C010 H010 120.7 . . ?
C00Z C010 H010 120.7 . . ?
F006 C011 F007 105.9(3) . . ?
F006 C011 C00K 114.4(3) . . ?
F007 C011 C00K 112.2(3) . . ?
F009 C011 F006 104.9(3) . . ?
F009 C011 F007 103.9(3) . . ?
F009 C011 C00K 114.6(3) . . ?
C00F C012 C00Y 119.9(3) . . ?
C00F C012 H012 120.1 . . ?
C00Y C012 H012 120.1 . . ?

loop_
_geom_bond_atom_site_label_1
_geom_bond_atom_site_label_2
_geom_bond_distance
_geom_bond_site_symmetry_2
_geom_bond_publ_flag
N001 H001 0.8600 . ?
N001 C00B 1.399(4) . ?
N001 C00D 1.357(3) . ?
F002 C00X 1.318(4) . ?
O003 C00D 1.210(3) . ?
F004 C00X 1.343(4) . ?
N005 C00A 1.365(4) . ?
N005 C00Z 1.313(4) . ?
F006 C011 1.314(4) . ?
F007 C011 1.332(4) . ?
F008 C00X 1.289(4) . ?
F009 C011 1.290(4) . ?
C00A C00B 1.426(4) . ?
C00A C00J 1.412(4) . ?
C00B C00N 1.372(4) . ?
C00C C00O 1.388(4) . ?
C00C C00P 1.468(4) . ?
C00C C00R 1.395(4) . ?
C00D C00E 1.522(4) . ?
C00E H00A 0.9700 . ?
C00E H00B 0.9700 . ?
C00E C00G 1.513(4) . ?
C00F C00I 1.373(4) . ?
C00F C00X 1.489(4) . ?
C00F C012 1.374(4) . ?
C00G C00L 1.434(4) . ?
C00G C00P 1.341(4) . ?
C00H C00M 1.387(4) . ?
C00H C00Q 1.433(4) . ?
C00H C00Y 1.387(4) . ?
C00I H00I 0.9300 . ?
C00I C00M 1.373(4) . ?
C00J C00U 1.411(4) . ?
C00J C00W 1.410(4) . ?
C00K C00S 1.379(4) . ?
C00K C00V 1.367(4) . ?
C00K C011 1.490(4) . ?
C00L C00Q 1.193(4) . ?
C00M H00M 0.9300 . ?
C00N H00N 0.9300 . ?
C00N C00T 1.404(4) . ?
C00O H00O 0.9300 . ?
C00O C00S 1.378(4) . ?
C00P H00P 0.9300 . ?
C00R H00R 0.9300 . ?
C00R C00V 1.379(4) . ?
C00S H00S 0.9300 . ?
C00T H00T 0.9300 . ?
C00T C00W 1.362(4) . ?
C00U H00U 0.9300 . ?
C00U C010 1.345(5) . ?
C00V H00V 0.9300 . ?
C00W H00W 0.9300 . ?
C00Y H00Y 0.9300 . ?
C00Y C012 1.377(4) . ?
C00Z H00Z 0.9300 . ?
C00Z C010 1.391(5) . ?
C010 H010 0.9300 . ?
C012 H012 0.9300 . ?
